data_1506593
loop_
_publ_author_name
'Li, Wei-Dong Z'
'Gao, Zhang-Hua'

_publ_section_title
;
 A novel stereocontrolled approach to eudesmanolides: total synthesis of
 (+/-)-gallicadiol and (+/-)-isogallicadiol.
;
_journal_issue 14
_journal_name_full 'Organic letters'
_journal_page_first 2917
_journal_page_last 2920
_journal_paper_doi 10.1021/ol050850p
_journal_volume 7
_journal_year 2005
_chemical_formula_sum 'C17 H26 O4'
_chemical_formula_weight 294.4
_chemical_name_systematic
; 
 ? 
;
_space_group_IT_number 15
_symmetry_cell_setting monoclinic
_symmetry_space_group_name_Hall '-C 2yc'
_symmetry_space_group_name_H-M 'C 1 2/c 1'
_atom_sites_solution_hydrogens geom
_atom_sites_solution_primary direct
_atom_sites_solution_secondary difmap
_audit_creation_method SHELXL-97
_cell_angle_alpha 90.00
_cell_angle_beta 121.761(5)
_cell_angle_gamma 90.00
_cell_formula_units_Z 8
_cell_length_a 16.846(8)
_cell_length_b 18.842(8)
_cell_length_c 11.732(5)
_cell_measurement_reflns_used 2948
_cell_measurement_temperature 273(2)
_cell_measurement_theta_max 27.03
_cell_measurement_theta_min 2.16
_cell_volume 3166(2)
_computing_cell_refinement 'Bruker APEX II'
_computing_data_collection 'Bruker APEX II'
_computing_data_reduction 'Bruker SAINT'
_computing_molecular_graphics 'Bruker SHELXTL'
_computing_publication_material 'Bruker SHELXTL'
_computing_structure_refinement 'SHELXL-97 (Sheldrick, 1997)'
_computing_structure_solution 'SHELXS-97 (Sheldrick, 1990)'
_diffrn_ambient_temperature 273(2)
_diffrn_measured_fraction_theta_full 0.999
_diffrn_measured_fraction_theta_max 0.999
_diffrn_measurement_device_type 'APEX II CCD area detector'
_diffrn_measurement_method 'phi and omega scans'
_diffrn_radiation_monochromator graphite
_diffrn_radiation_source 'fine-focus sealed tube'
_diffrn_radiation_type MoK\a
_diffrn_radiation_wavelength 0.71073
_diffrn_reflns_av_R_equivalents 0.0212
_diffrn_reflns_av_sigmaI/netI 0.0222
_diffrn_reflns_limit_h_max 20
_diffrn_reflns_limit_h_min -19
_diffrn_reflns_limit_k_max 22
_diffrn_reflns_limit_k_min -21
_diffrn_reflns_limit_l_max 13
_diffrn_reflns_limit_l_min -12
_diffrn_reflns_number 8448
_diffrn_reflns_theta_full 25.02
_diffrn_reflns_theta_max 25.02
_diffrn_reflns_theta_min 2.07
_exptl_absorpt_coefficient_mu 0.086
_exptl_absorpt_correction_T_max 1.000000
_exptl_absorpt_correction_T_min 0.812527
_exptl_absorpt_correction_type multi-scan
_exptl_absorpt_process_details SADABS
_exptl_crystal_colour COLORLESS
_exptl_crystal_density_diffrn 1.235
_exptl_crystal_density_meas ?
_exptl_crystal_density_method 'not measured'
_exptl_crystal_description BLOCK
_exptl_crystal_F_000 1280
_exptl_crystal_size_max 0.36
_exptl_crystal_size_mid 0.28
_exptl_crystal_size_min 0.14
_refine_diff_density_max 0.206
_refine_diff_density_min -0.184
_refine_diff_density_rms 0.030
_refine_ls_extinction_coef 0.0079(6)
_refine_ls_extinction_expression Fc^*^=kFc[1+0.001xFc^2^\l^3^/sin(2\q)]^-1/4^
_refine_ls_extinction_method SHELXL
_refine_ls_goodness_of_fit_ref 1.055
_refine_ls_hydrogen_treatment constr
_refine_ls_matrix_type full
_refine_ls_number_parameters 196
_refine_ls_number_reflns 2787
_refine_ls_number_restraints 0
_refine_ls_restrained_S_all 1.055
_refine_ls_R_factor_all 0.0475
_refine_ls_R_factor_gt 0.0375
_refine_ls_shift/su_max 0.000
_refine_ls_shift/su_mean 0.000
_refine_ls_structure_factor_coef Fsqd
_refine_ls_weighting_details 'calc w=1/[\s^2^(Fo^2^)+(0.0483P)^2^+1.3699P] where P=(Fo^2^+2Fc^2^)/3'
_refine_ls_weighting_scheme calc
_refine_ls_wR_factor_gt 0.0988
_refine_ls_wR_factor_ref 0.1048
_reflns_number_gt 2224
_reflns_number_total 2787
_reflns_threshold_expression >2sigma(I)
_cod_data_source_file ol050850psi20050418_122400.cif
_cod_data_source_block 41228d
_cod_depositor_comments
;
The following automatic conversions were performed:

'_symmetry_cell_setting' value 'Monoclinic' changed to 'monoclinic'
according to /home/saulius/struct/CIF-dictionaries/cif_core.dic
dictionary named 'cif_core.dic' version 2.4.1 from
2010-06-29.

'_exptl_absorpt_correction_type' value 'MULTI-SCAN'
changed to 'multi-scan' according to
/home/saulius/struct/CIF-dictionaries/cif_core.dic dictionary named
'cif_core.dic' version 2.4.1 from 2010-06-29.

Automatic conversion script
Id: cif_fix_values 1715 2011-07-08 13:25:40Z adriana 

The following automatic conversions were performed:

'_exptl_crystal_density_meas' value 'NONE' was changed to '?' - the
value is perceived as not measured.

Automatic conversion script
Id: cif_fix_values 3008 2015-01-20 13:52:24Z robertas 

2017-03-17
Z value and formula fixed to values more according to usual
chemical conventions.                 miguel
;
_cod_original_formula_sum 'C22.67 H34.67 O5.33'
_cod_original_formula_weight 392.50
_cod_original_formula_units_Z 6
_cod_original_sg_symbol_H-M C2/c
_cod_database_code 1506593

loop_
_symmetry_equiv_pos_as_xyz
'x, y, z'
'-x, y, -z+1/2'
'x+1/2, y+1/2, z'
'-x+1/2, y+1/2, -z+1/2'
'-x, -y, -z'
'x, -y, z-1/2'
'-x+1/2, -y+1/2, -z'
'x+1/2, -y+1/2, z-1/2'

loop_
_atom_site_label
_atom_site_type_symbol
_atom_site_fract_x
_atom_site_fract_y
_atom_site_fract_z
_atom_site_U_iso_or_equiv
_atom_site_adp_type
_atom_site_occupancy
_atom_site_symmetry_multiplicity
_atom_site_calc_flag
_atom_site_refinement_flags
O1 O 0.36432(7) 0.01162(6) 0.83930(10) 0.0479(3) Uani 1 1 d .
O2 O 0.19633(8) -0.17209(5) 0.78616(11) 0.0516(3) Uani 1 1 d .
O3 O 0.14294(13) -0.20057(8) 0.91808(16) 0.1034(6) Uani 1 1 d .
O4 O 0.22435(8) 0.09806(6) 0.64595(11) 0.0523(3) Uani 1 1 d .
H4 H 0.1933 0.1334 0.6073 0.078 Uiso 1 1 calc R
C1 C 0.15230(14) 0.23190(10) 0.8264(2) 0.0727(5) Uani 1 1 d .
H1A H 0.1241 0.2774 0.7923 0.109 Uiso 1 1 calc R
H1B H 0.2171 0.2338 0.8546 0.109 Uiso 1 1 calc R
H1C H 0.1468 0.2195 0.9014 0.109 Uiso 1 1 calc R
C2 C 0.03810(14) 0.19542(11) 0.59688(19) 0.0710(5) Uani 1 1 d .
H2A H 0.0211 0.2428 0.5765 0.085 Uiso 1 1 calc R
H2B H 0.0085 0.1609 0.5308 0.085 Uiso 1 1 calc R
C3 C 0.10385(11) 0.17722(8) 0.71873(16) 0.0482(4) Uani 1 1 d .
C4 C 0.13706(10) 0.10181(8) 0.75867(14) 0.0404(4) Uani 1 1 d .
H4A H 0.1465 0.0944 0.8477 0.048 Uiso 1 1 calc R
C5 C 0.07160(10) 0.04382(8) 0.66841(15) 0.0437(4) Uani 1 1 d .
H5A H 0.0099 0.0510 0.6540 0.052 Uiso 1 1 calc R
H5B H 0.0664 0.0454 0.5821 0.052 Uiso 1 1 calc R
C6 C 0.10958(10) -0.02743(8) 0.73398(15) 0.0433(4) Uani 1 1 d .
H6A H 0.0667 -0.0640 0.6762 0.052 Uiso 1 1 calc R
H6B H 0.1108 -0.0288 0.8176 0.052 Uiso 1 1 calc R
C7 C 0.20825(9) -0.04572(8) 0.76388(14) 0.0390(3) Uani 1 1 d .
C8 C 0.20457(12) -0.06547(9) 0.63382(16) 0.0505(4) Uani 1 1 d .
H8A H 0.2656 -0.0797 0.6549 0.076 Uiso 1 1 calc R
H8B H 0.1843 -0.0251 0.5751 0.076 Uiso 1 1 calc R
H8C H 0.1615 -0.1039 0.5904 0.076 Uiso 1 1 calc R
C9 C 0.27438(9) 0.01876(8) 0.82805(13) 0.0388(3) Uani 1 1 d .
C10 C 0.23223(10) 0.09104(8) 0.77283(14) 0.0413(4) Uani 1 1 d .
H10 H 0.2753 0.1275 0.8334 0.050 Uiso 1 1 calc R
C11 C 0.36333(10) 0.01289(8) 0.96196(15) 0.0448(4) Uani 1 1 d .
C12 C 0.41111(11) 0.07539(10) 1.05289(17) 0.0599(5) Uani 1 1 d .
H12A H 0.4771 0.0668 1.1062 0.090 Uiso 1 1 calc R
H12B H 0.3873 0.0819 1.1106 0.090 Uiso 1 1 calc R
H12C H 0.3994 0.1173 0.9998 0.090 Uiso 1 1 calc R
C13 C 0.39082(11) -0.05726(9) 1.03467(16) 0.0545(4) Uani 1 1 d .
H13A H 0.3718 -0.0580 1.0996 0.065 Uiso 1 1 calc R
H13B H 0.4582 -0.0619 1.0832 0.065 Uiso 1 1 calc R
C14 C 0.34722(11) -0.11983(9) 0.94070(17) 0.0547(4) Uani 1 1 d .
H14A H 0.3701 -0.1226 0.8802 0.066 Uiso 1 1 calc R
H14B H 0.3628 -0.1637 0.9913 0.066 Uiso 1 1 calc R
C15 C 0.24312(10) -0.10843(8) 0.86278(15) 0.0441(4) Uani 1 1 d .
H15 H 0.2236 -0.1003 0.9270 0.053 Uiso 1 1 calc R
C16 C 0.15000(11) -0.21291(8) 0.82404(17) 0.0508(4) Uani 1 1 d .
C17 C 0.10656(12) -0.27474(9) 0.73382(18) 0.0584(4) Uani 1 1 d .
H17A H 0.1238 -0.3175 0.7861 0.088 Uiso 1 1 calc R
H17B H 0.1279 -0.2771 0.6724 0.088 Uiso 1 1 calc R
H17C H 0.0399 -0.2697 0.6845 0.088 Uiso 1 1 calc R

loop_
_atom_site_aniso_label
_atom_site_aniso_U_11
_atom_site_aniso_U_22
_atom_site_aniso_U_33
_atom_site_aniso_U_23
_atom_site_aniso_U_13
_atom_site_aniso_U_12
O1 0.0345(6) 0.0685(7) 0.0447(6) 0.0035(5) 0.0235(5) -0.0021(5)
O2 0.0652(7) 0.0475(6) 0.0537(7) -0.0040(5) 0.0392(6) -0.0067(5)
O3 0.1659(17) 0.0933(11) 0.1067(12) -0.0448(9) 0.1101(13) -0.0671(11)
O4 0.0575(7) 0.0623(7) 0.0468(6) 0.0138(5) 0.0341(6) 0.0055(5)
C1 0.0821(13) 0.0595(11) 0.0693(12) -0.0133(10) 0.0349(11) -0.0031(10)
C2 0.0745(13) 0.0566(11) 0.0610(12) 0.0069(9) 0.0214(10) 0.0080(9)
C3 0.0478(9) 0.0518(9) 0.0470(9) -0.0021(7) 0.0263(8) -0.0018(7)
C4 0.0392(8) 0.0504(9) 0.0309(7) -0.0007(6) 0.0181(6) -0.0030(6)
C5 0.0320(7) 0.0561(9) 0.0394(8) -0.0028(7) 0.0163(6) -0.0042(6)
C6 0.0362(8) 0.0501(9) 0.0431(8) -0.0051(7) 0.0205(7) -0.0088(6)
C7 0.0373(8) 0.0477(8) 0.0339(7) -0.0011(6) 0.0201(6) -0.0037(6)
C8 0.0568(10) 0.0587(10) 0.0408(8) -0.0044(7) 0.0289(8) -0.0049(8)
C9 0.0322(7) 0.0534(9) 0.0338(7) 0.0008(6) 0.0194(6) -0.0036(6)
C10 0.0377(8) 0.0501(9) 0.0356(8) -0.0010(6) 0.0190(6) -0.0086(6)
C11 0.0339(8) 0.0619(10) 0.0364(8) 0.0018(7) 0.0169(6) -0.0030(7)
C12 0.0412(9) 0.0781(12) 0.0468(10) -0.0073(9) 0.0138(8) -0.0107(8)
C13 0.0411(9) 0.0722(11) 0.0429(9) 0.0090(8) 0.0172(7) 0.0032(8)
C14 0.0524(10) 0.0583(10) 0.0532(10) 0.0121(8) 0.0278(8) 0.0073(8)
C15 0.0488(9) 0.0475(9) 0.0417(8) -0.0015(7) 0.0277(7) -0.0035(7)
C16 0.0581(10) 0.0482(9) 0.0533(10) 0.0002(8) 0.0342(8) -0.0022(7)
C17 0.0629(11) 0.0485(9) 0.0644(11) -0.0019(8) 0.0340(9) -0.0008(8)

loop_
_atom_type_symbol
_atom_type_description
_atom_type_scat_dispersion_real
_atom_type_scat_dispersion_imag
_atom_type_scat_source
C C 0.0033 0.0016 'International Tables Vol C Tables 4.2.6.8 and 6.1.1.4'
H H 0.0000 0.0000 'International Tables Vol C Tables 4.2.6.8 and 6.1.1.4'
O O 0.0106 0.0060 'International Tables Vol C Tables 4.2.6.8 and 6.1.1.4'

loop_
_geom_angle_atom_site_label_1
_geom_angle_atom_site_label_2
_geom_angle_atom_site_label_3
_geom_angle
C11 O1 C9 62.15(9)
C16 O2 C15 119.53(12)
C10 O4 H4 109.5
C3 C1 H1A 109.5
C3 C1 H1B 109.5
H1A C1 H1B 109.5
C3 C1 H1C 109.5
H1A C1 H1C 109.5
H1B C1 H1C 109.5
C3 C2 H2A 120.0
C3 C2 H2B 120.0
H2A C2 H2B 120.0
C2 C3 C1 120.83(17)
C2 C3 C4 123.16(15)
C1 C3 C4 115.99(14)
C3 C4 C5 116.56(12)
C3 C4 C10 110.69(12)
C5 C4 C10 108.32(12)
C3 C4 H4A 106.9
C5 C4 H4A 106.9
C10 C4 H4A 106.9
C6 C5 C4 109.08(12)
C6 C5 H5A 109.9
C4 C5 H5A 109.9
C6 C5 H5B 109.9
C4 C5 H5B 109.9
H5A C5 H5B 108.3
C5 C6 C7 115.46(12)
C5 C6 H6A 108.4
C7 C6 H6A 108.4
C5 C6 H6B 108.4
C7 C6 H6B 108.4
H6A C6 H6B 107.5
C15 C7 C8 111.21(12)
C15 C7 C6 106.27(11)
C8 C7 C6 110.57(12)
C15 C7 C9 110.13(11)
C8 C7 C9 108.34(11)
C6 C7 C9 110.34(12)
C7 C8 H8A 109.5
C7 C8 H8B 109.5
H8A C8 H8B 109.5
C7 C8 H8C 109.5
H8A C8 H8C 109.5
H8B C8 H8C 109.5
O1 C9 C11 58.66(9)
O1 C9 C10 110.67(11)
C11 C9 C10 119.96(12)
O1 C9 C7 114.79(12)
C11 C9 C7 121.18(12)
C10 C9 C7 116.23(12)
O4 C10 C9 107.11(12)
O4 C10 C4 110.84(11)
C9 C10 C4 113.12(11)
O4 C10 H10 108.6
C9 C10 H10 108.6
C4 C10 H10 108.6
O1 C11 C9 59.19(9)
O1 C11 C12 115.81(13)
C9 C11 C12 123.45(14)
O1 C11 C13 112.76(13)
C9 C11 C13 119.83(13)
C12 C11 C13 113.22(13)
C11 C12 H12A 109.5
C11 C12 H12B 109.5
H12A C12 H12B 109.5
C11 C12 H12C 109.5
H12A C12 H12C 109.5
H12B C12 H12C 109.5
C11 C13 C14 112.57(13)
C11 C13 H13A 109.1
C14 C13 H13A 109.1
C11 C13 H13B 109.1
C14 C13 H13B 109.1
H13A C13 H13B 107.8
C15 C14 C13 107.12(13)
C15 C14 H14A 110.3
C13 C14 H14A 110.3
C15 C14 H14B 110.3
C13 C14 H14B 110.3
H14A C14 H14B 108.5
O2 C15 C14 109.63(12)
O2 C15 C7 107.40(12)
C14 C15 C7 115.29(12)
O2 C15 H15 108.1
C14 C15 H15 108.1
C7 C15 H15 108.1
O3 C16 O2 123.97(15)
O3 C16 C17 124.16(15)
O2 C16 C17 111.87(14)
C16 C17 H17A 109.5
C16 C17 H17B 109.5
H17A C17 H17B 109.5
C16 C17 H17C 109.5
H17A C17 H17C 109.5
H17B C17 H17C 109.5

loop_
_geom_bond_atom_site_label_1
_geom_bond_atom_site_label_2
_geom_bond_distance
O1 C11 1.4482(18)
O1 C9 1.4562(17)
O2 C16 1.3279(19)
O2 C15 1.4568(18)
O3 C16 1.193(2)
O4 C10 1.4292(18)
O4 H4 0.8200
C1 C3 1.496(2)
C1 H1A 0.9600
C1 H1B 0.9600
C1 H1C 0.9600
C2 C3 1.312(2)
C2 H2A 0.9300
C2 H2B 0.9300
C3 C4 1.509(2)
C4 C5 1.517(2)
C4 C10 1.536(2)
C4 H4A 0.9800
C5 C6 1.512(2)
C5 H5A 0.9700
C5 H5B 0.9700
C6 C7 1.546(2)
C6 H6A 0.9700
C6 H6B 0.9700
C7 C15 1.539(2)
C7 C8 1.540(2)
C7 C9 1.549(2)
C8 H8A 0.9600
C8 H8B 0.9600
C8 H8C 0.9600
C9 C11 1.499(2)
C9 C10 1.515(2)
C10 H10 0.9800
C11 C12 1.506(2)
C11 C13 1.508(2)
C12 H12A 0.9600
C12 H12B 0.9600
C12 H12C 0.9600
C13 C14 1.514(2)
C13 H13A 0.9700
C13 H13B 0.9700
C14 C15 1.506(2)
C14 H14A 0.9700
C14 H14B 0.9700
C15 H15 0.9800
C16 C17 1.482(2)
C17 H17A 0.9600
C17 H17B 0.9600
C17 H17C 0.9600

loop_
_geom_torsion_atom_site_label_1
_geom_torsion_atom_site_label_2
_geom_torsion_atom_site_label_3
_geom_torsion_atom_site_label_4
_geom_torsion
C2 C3 C4 C5 -20.0(2)
C1 C3 C4 C5 161.50(14)
C2 C3 C4 C10 104.31(19)
C1 C3 C4 C10 -74.14(18)
C3 C4 C5 C6 -171.86(12)
C10 C4 C5 C6 62.58(14)
C4 C5 C6 C7 -59.12(16)
C5 C6 C7 C15 164.72(12)
C5 C6 C7 C8 -74.49(16)
C5 C6 C7 C9 45.35(16)
C11 O1 C9 C10 113.28(13)
C11 O1 C9 C7 -112.74(13)
C15 C7 C9 O1 72.98(14)
C8 C7 C9 O1 -48.84(15)
C6 C7 C9 O1 -170.01(11)
C15 C7 C9 C11 5.94(17)
C8 C7 C9 C11 -115.88(15)
C6 C7 C9 C11 122.95(14)
C15 C7 C9 C10 -155.65(11)
C8 C7 C9 C10 82.53(15)
C6 C7 C9 C10 -38.64(16)
O1 C9 C10 O4 57.61(14)
C11 C9 C10 O4 122.51(13)
C7 C9 C10 O4 -75.66(14)
O1 C9 C10 C4 -179.98(11)
C11 C9 C10 C4 -115.07(14)
C7 C9 C10 C4 46.76(16)
C3 C4 C10 O4 -66.24(15)
C5 C4 C10 O4 62.70(15)
C3 C4 C10 C9 173.44(12)
C5 C4 C10 C9 -57.62(15)
C9 O1 C11 C12 -115.12(15)
C9 O1 C11 C13 112.20(14)
C10 C9 C11 O1 -97.24(13)
C7 C9 C11 O1 101.85(14)
O1 C9 C11 C12 102.33(16)
C10 C9 C11 C12 5.1(2)
C7 C9 C11 C12 -155.82(14)
O1 C9 C11 C13 -100.22(15)
C10 C9 C11 C13 162.54(13)
C7 C9 C11 C13 1.6(2)
O1 C11 C13 C14 -42.27(17)
C9 C11 C13 C14 24.2(2)
C12 C11 C13 C14 -176.19(13)
C11 C13 C14 C15 -55.95(17)
C16 O2 C15 C14 107.78(15)
C16 O2 C15 C7 -126.27(14)
C13 C14 C15 O2 -171.01(12)
C13 C14 C15 C7 67.68(17)
C8 C7 C15 O2 -43.51(15)
C6 C7 C15 O2 76.87(13)
C9 C7 C15 O2 -163.62(10)
C8 C7 C15 C14 79.00(16)
C6 C7 C15 C14 -160.62(13)
C9 C7 C15 C14 -41.11(17)
C15 O2 C16 O3 0.8(3)
C15 O2 C16 C17 179.58(13)
